data_7205685
loop_
_publ_author_name
'Khan, Mujeeb'
'Enkelmann, Volker'
'Brunklaus, Gunther'

_publ_section_title
;
 Heterosynthon mediated tailored synthesis of pharmaceutical complexes:
 a solid-state NMR approach
;
_journal_issue 9
_journal_name_full CrystEngComm
_journal_page_first 3213
_journal_paper_doi 10.1039/c0ce00657b
_journal_volume 13
_journal_year 2011
_chemical_absolute_configuration unk
_chemical_formula_moiety 'C27 H30 N2 O5'
_chemical_formula_sum 'C27 H30 N2 O5'
_chemical_formula_weight 462.55
_space_group_IT_number 4
_symmetry_cell_setting monoclinic
_symmetry_space_group_name_Hall 'P 2yb'
_symmetry_space_group_name_H-M 'P 1 21 1'
_atom_sites_solution_hydrogens geom
_atom_sites_solution_primary direct
_audit_creation_date 09-09-23
_audit_creation_method CRYSTALS_ver_12.84
_cell_angle_alpha 90
_cell_angle_beta 92.126(3)
_cell_angle_gamma 90
_cell_formula_units_Z 4
_cell_length_a 6.9147(5)
_cell_length_b 36.1972(11)
_cell_length_c 9.4766(8)
_cell_measurement_reflns_used 0
_cell_measurement_temperature 120
_cell_measurement_theta_max 0
_cell_measurement_theta_min 0
_cell_volume 2370.3(3)
_computing_cell_refinement 'DENZO/SCALEPACK (Otwinowski & Minor, 1997)'
_computing_data_collection 'COLLECT (Nonius, 1997-2001).'
_computing_data_reduction 'DENZO/SCALEPACK (Otwinowski & Minor, 1997)'
_computing_molecular_graphics 'CAMERON (Watkin et al., 1996)'
_computing_publication_material 'CRYSTALS (Betteridge et al., 2003)'
_computing_structure_refinement 'CRYSTALS (Betteridge et al., 2003)'
_computing_structure_solution 'SHELXS 86 (Sheldrick, 1986)'
_diffrn_ambient_temperature 120
_diffrn_measured_fraction_theta_full 0.869
_diffrn_measured_fraction_theta_max 0.821
_diffrn_measurement_device_type 'Nonius KappaCCD'
_diffrn_measurement_method '\f & \w scans'
_diffrn_radiation_monochromator graphite
_diffrn_radiation_type 'Mo K\a'
_diffrn_radiation_wavelength 0.71073
_diffrn_reflns_av_R_equivalents 0.078
_diffrn_reflns_limit_h_max 9
_diffrn_reflns_limit_h_min -9
_diffrn_reflns_limit_k_max 48
_diffrn_reflns_limit_k_min 0
_diffrn_reflns_limit_l_max 12
_diffrn_reflns_limit_l_min 0
_diffrn_reflns_number 16522
_diffrn_reflns_theta_full 25.272
_diffrn_reflns_theta_max 28.718
_diffrn_reflns_theta_min 4.077
_diffrn_standards_number 0
_exptl_absorpt_coefficient_mu 0.090
_exptl_absorpt_correction_T_max 0.99
_exptl_absorpt_correction_T_min 0.90
_exptl_absorpt_correction_type multi-scan
_exptl_absorpt_process_details 'SORTAV (Blessing)'
_exptl_crystal_colour colourless
_exptl_crystal_density_diffrn 1.296
_exptl_crystal_description needle
_exptl_crystal_F_000 984
_exptl_crystal_size_max 0.42
_exptl_crystal_size_mid 0.14
_exptl_crystal_size_min 0.11
_refine_diff_density_max 0.59
_refine_diff_density_min -0.34
_refine_ls_extinction_method None
_refine_ls_goodness_of_fit_ref 0.9400
_refine_ls_hydrogen_treatment constr
_refine_ls_matrix_type full
_refine_ls_number_parameters 613
_refine_ls_number_reflns 4813
_refine_ls_number_restraints 1
_refine_ls_R_factor_all 0.0749
_refine_ls_R_factor_gt 0.0748
_refine_ls_shift/su_max 0.000233
_refine_ls_structure_factor_coef F
_refine_ls_weighting_details
;
Method, part 1, Chebychev polynomial, (Watkin, 1994, Prince, 1982)
[weight] = 1.0/[A~0~*T~0~(x)+A~1~*T~1~(x) ... +A~n-1~]*T~n-1~(x)]
where A~i~ are the Chebychev coefficients listed below and x= Fcalc/Fmax
Method = Robust Weighting (Prince, 1982)
W = [weight] * [1-(deltaF/6*sigmaF)^2^]^2^
A~i~ are:
1.61 1.97 0.627
;
_refine_ls_weighting_scheme calc
_refine_ls_wR_factor_all 0.0816
_refine_ls_wR_factor_gt 0.0806
_refine_ls_wR_factor_ref 0.0806
_reflns_limit_h_max 9
_reflns_limit_h_min -9
_reflns_limit_k_max 48
_reflns_limit_k_min 0
_reflns_limit_l_max 12
_reflns_limit_l_min 0
_reflns_number_gt 4813
_reflns_number_total 5428
_reflns_threshold_expression I>2.0\s(I)
_cod_data_source_file c0ce00657b.txt
_cod_data_source_block khquin0909
_cod_depositor_comments
;
The following automatic conversions were performed:
'_symmetry_cell_setting' value 'Monoclinic' changed to 'monoclinic'
according to '/home/saulius/struct/CIF-dictionaries/cif_core.dic'
dictionary named 'cif_core.dic' version 2.4.1 from 2010-06-29.

Automatic conversion script
Id: cif_fix_enum 1555 2011-01-17 13:19:09Z saulius 
;
_cod_original_sg_symbol_H-M 'P 1 21 1 '
_cod_database_code 7205685

loop_
_symmetry_equiv_pos_as_xyz
x,y,z
-x,y+1/2,-z

loop_
_atom_site_label
_atom_site_type_symbol
_atom_site_fract_x
_atom_site_fract_y
_atom_site_fract_z
_atom_site_U_iso_or_equiv
_atom_site_occupancy
_atom_site_adp_type
_atom_site_refinement_flags_posn
_atom_site_refinement_flags_adp
_atom_site_refinement_flags_occupancy
_atom_site_disorder_assembly
_atom_site_disorder_group
_atom_site_attached_hydrogens
O1 O 0.1366(4) 0.00757(6) -0.1247(3) 0.0440 1.0000 Uani . . . . . .
O2 O -0.5801(3) 0.06633(6) 0.2719(2) 0.0379 1.0000 Uani . . . . . .
O21 O 0.6695(4) -0.11005(6) 0.6297(3) 0.0452 1.0000 Uani . . . . . .
O22 O -0.0761(3) -0.17026(7) 0.2296(3) 0.0421 1.0000 Uani . . . . . .
O41 O 0.2690(4) 0.11750(6) 0.1023(3) 0.0478 1.0000 Uani . . . . . .
O42 O -0.0460(4) 0.10446(6) 0.1057(3) 0.0484 1.0000 Uani . . . . . .
O43 O -0.0765(4) 0.23642(6) -0.3305(3) 0.0490 1.0000 Uani . . . . . .
O51 O 0.2124(4) 0.27854(6) -0.4005(3) 0.0493 1.0000 Uani . . . . . .
O52 O 0.5254(4) 0.29438(6) -0.3938(3) 0.0493 1.0000 Uani . . . . . .
O53 O 0.5600(4) 0.15994(7) -0.8188(3) 0.0507 1.0000 Uani . . . . . .
C1 C -0.6329(5) -0.04416(8) 0.1533(4) 0.0434 1.0000 Uani . . . . . .
C2 C -0.6019(5) -0.00755(8) 0.2042(3) 0.0379 1.0000 Uani . . . . . .
C3 C -0.4445(4) 0.01169(8) 0.1627(3) 0.0345 1.0000 Uani . . . . . .
C4 C -0.3139(4) -0.00508(7) 0.0686(3) 0.0322 1.0000 Uani . . . . . .
C5 C -0.3563(4) -0.04241(8) 0.0266(3) 0.0365 1.0000 Uani . . . . . .
C6 C -0.2303(5) -0.06003(8) -0.0669(4) 0.0437 1.0000 Uani . . . . . .
C7 C -0.0678(5) -0.04371(8) -0.1109(3) 0.0412 1.0000 Uani . . . . . .
C8 C -0.0284(4) -0.00609(7) -0.0718(3) 0.0330 1.0000 Uani . . . . . .
C9 C -0.1478(4) 0.01229(7) 0.0179(3) 0.0346 1.0000 Uani . . . . . .
C10 C 0.1915(6) 0.04420(9) -0.0802(4) 0.0457 1.0000 Uani . . . . . .
C11 C -0.4090(4) 0.05090(7) 0.2201(3) 0.0324 1.0000 Uani . . . . . .
C12 C -0.2511(4) 0.04900(8) 0.3384(3) 0.0369 1.0000 Uani . . . . . .
C13 C -0.3194(5) 0.03513(7) 0.4824(3) 0.0393 1.0000 Uani . . . . . .
C14 C -0.1948(5) 0.05425(8) 0.5955(4) 0.0406 1.0000 Uani . . . . . .
C15 C 0.0123(6) 0.05313(10) 0.5612(4) 0.0521 1.0000 Uani . . . . . .
C16 C 0.0371(5) 0.07995(11) 0.4297(4) 0.0509 1.0000 Uani . . . . . .
C17 C -0.2706(5) 0.11055(7) 0.4550(4) 0.0448 1.0000 Uani . . . . . .
C18 C -0.2595(5) 0.09570(8) 0.6077(3) 0.0397 1.0000 Uani . . . . . .
C19 C -0.4372(6) 0.10152(12) 0.6849(5) 0.0600 1.0000 Uani . . . . . .
C20 C -0.5880(7) 0.12041(18) 0.6527(8) 0.0865 1.0000 Uani . . . . . .
C21 C -0.1315(5) -0.05998(8) 0.3545(4) 0.0400 1.0000 Uani . . . . . .
C22 C -0.1007(5) -0.09616(8) 0.2995(3) 0.0399 1.0000 Uani . . . . . .
C23 C 0.0614(4) -0.11559(7) 0.3402(3) 0.0321 1.0000 Uani . . . . . .
C24 C 0.1976(4) -0.09846(7) 0.4365(3) 0.0338 1.0000 Uani . . . . . .
C25 C 0.1534(4) -0.06175(8) 0.4837(3) 0.0348 1.0000 Uani . . . . . .
C26 C 0.2841(6) -0.04436(9) 0.5786(4) 0.0484 1.0000 Uani . . . . . .
C27 C 0.4534(6) -0.06084(8) 0.6245(4) 0.0454 1.0000 Uani . . . . . .
C28 C 0.4972(4) -0.09742(8) 0.5790(3) 0.0375 1.0000 Uani . . . . . .
C29 C 0.3725(4) -0.11569(7) 0.4873(3) 0.0351 1.0000 Uani . . . . . .
C30 C 0.7278(5) -0.14558(8) 0.5845(4) 0.0425 1.0000 Uani . . . . . .
C31 C 0.0981(4) -0.15440(7) 0.2787(3) 0.0363 1.0000 Uani . . . . . .
C32 C 0.2384(4) -0.15067(7) 0.1591(3) 0.0364 1.0000 Uani . . . . . .
C33 C 0.1456(5) -0.13954(8) 0.0141(3) 0.0437 1.0000 Uani . . . . . .
C34 C 0.2520(6) -0.15923(8) -0.1023(3) 0.0436 1.0000 Uani . . . . . .
C35 C 0.4665(7) -0.15562(9) -0.0773(4) 0.0561 1.0000 Uani . . . . . .
C36 C 0.5262(5) -0.17738(13) 0.0604(5) 0.0591 1.0000 Uani . . . . . .
C37 C 0.2290(5) -0.21359(8) 0.0551(3) 0.0432 1.0000 Uani . . . . . .
C38 C 0.2039(5) -0.20140(9) -0.0999(3) 0.0428 1.0000 Uani . . . . . .
C39 C 0.0177(7) -0.21169(12) -0.1667(5) 0.0631 1.0000 Uani . . . . . .
C40 C -0.1222(7) -0.23235(14) -0.1190(6) 0.0686 1.0000 Uani . . . . . .
C41 C 0.0933(5) 0.12255(7) 0.0673(3) 0.0385 1.0000 Uani . . . . . .
C42 C 0.0500(5) 0.15384(7) -0.0422(3) 0.0375 1.0000 Uani . . . . . .
C43 C 0.2004(5) 0.17523(9) -0.0908(4) 0.0411 1.0000 Uani . . . . . .
C44 C 0.1601(4) 0.20332(8) -0.1922(4) 0.0391 1.0000 Uani . . . . . .
C45 C -0.0247(5) 0.20878(7) -0.2339(4) 0.0409 1.0000 Uani . . . . . .
C46 C -0.1772(5) 0.18808(9) -0.1874(4) 0.0457 1.0000 Uani . . . . . .
C47 C -0.1339(5) 0.16008(9) -0.0856(4) 0.0417 1.0000 Uani . . . . . .
C51 C 0.3853(5) 0.27468(8) -0.4315(3) 0.0403 1.0000 Uani . . . . . .
C52 C 0.4291(5) 0.24345(7) -0.5395(3) 0.0380 1.0000 Uani . . . . . .
C53 C 0.6113(5) 0.24009(8) -0.5864(4) 0.0421 1.0000 Uani . . . . . .
C54 C 0.6547(5) 0.21191(9) -0.6852(4) 0.0431 1.0000 Uani . . . . . .
C55 C 0.5103(5) 0.18735(7) -0.7255(4) 0.0402 1.0000 Uani . . . . . .
C56 C 0.3261(5) 0.19064(8) -0.6774(4) 0.0454 1.0000 Uani . . . . . .
C57 C 0.2846(5) 0.21846(9) -0.5811(4) 0.0422 1.0000 Uani . . . . . .
N1 N -0.5155(4) -0.06151(7) 0.0688(3) 0.0416 1.0000 Uani . . . . . .
N2 N -0.1526(3) 0.08574(7) 0.3630(3) 0.0348 1.0000 Uani . . . . . .
N21 N -0.0092(4) -0.04355(7) 0.4433(3) 0.0404 1.0000 Uani . . . . . .
N22 N 0.3504(4) -0.18620(7) 0.1372(3) 0.0410 1.0000 Uani . . . . . .
H11 H -0.7440 -0.0572 0.1822 0.0525 1.0000 Uiso R . . . . .
H21 H -0.6891 0.0038 0.2660 0.0429 1.0000 Uiso R . . . . .
H61 H -0.2606 -0.0843 -0.0993 0.0496 1.0000 Uiso R . . . . .
H71 H 0.0187 -0.0568 -0.1682 0.0466 1.0000 Uiso R . . . . .
H91 H -0.1165 0.0368 0.0465 0.0391 1.0000 Uiso R . . . . .
H101 H 0.3083 0.0511 -0.1230 0.0550 1.0000 Uiso R . . . . .
H102 H 0.0920 0.0611 -0.1075 0.0550 1.0000 Uiso R . . . . .
H103 H 0.2104 0.0446 0.0196 0.0550 1.0000 Uiso R . . . . .
H111 H -0.3648 0.0662 0.1464 0.0448 1.0000 Uiso R . . . . .
H121 H -0.1563 0.0320 0.3083 0.0404 1.0000 Uiso R . . . . .
H131 H -0.4511 0.0418 0.4921 0.0424 1.0000 Uiso R . . . . .
H132 H -0.3068 0.0091 0.4894 0.0424 1.0000 Uiso R . . . . .
H141 H -0.2115 0.0423 0.6836 0.0503 1.0000 Uiso R . . . . .
H151 H 0.0902 0.0615 0.6394 0.0658 1.0000 Uiso R . . . . .
H152 H 0.0488 0.0286 0.5379 0.0658 1.0000 Uiso R . . . . .
H161 H 0.0893 0.1030 0.4601 0.0741 1.0000 Uiso R . . . . .
H162 H 0.1212 0.0688 0.3650 0.0741 1.0000 Uiso R . . . . .
H171 H -0.2226 0.1351 0.4513 0.0462 1.0000 Uiso R . . . . .
H172 H -0.4021 0.1102 0.4223 0.0462 1.0000 Uiso R . . . . .
H181 H -0.1592 0.1089 0.6569 0.0514 1.0000 Uiso R . . . . .
H191 H -0.4408 0.0890 0.7728 0.0732 1.0000 Uiso R . . . . .
H201 H -0.6927 0.1206 0.7148 0.1033 1.0000 Uiso R . . . . .
H202 H -0.5972 0.1338 0.5666 0.1033 1.0000 Uiso R . . . . .
H211 H -0.2457 -0.0471 0.3249 0.0514 1.0000 Uiso R . . . . .
H221 H -0.1914 -0.1070 0.2342 0.0423 1.0000 Uiso R . . . . .
H261 H 0.2530 -0.0207 0.6142 0.0578 1.0000 Uiso R . . . . .
H271 H 0.5430 -0.0478 0.6844 0.0532 1.0000 Uiso R . . . . .
H291 H 0.4037 -0.1399 0.4568 0.0430 1.0000 Uiso R . . . . .
H301 H 0.8504 -0.1513 0.6275 0.0527 1.0000 Uiso R . . . . .
H302 H 0.6357 -0.1635 0.6110 0.0527 1.0000 Uiso R . . . . .
H303 H 0.7373 -0.1456 0.4847 0.0527 1.0000 Uiso R . . . . .
H311 H 0.1549 -0.1695 0.3510 0.0411 1.0000 Uiso R . . . . .
H321 H 0.3292 -0.1319 0.1845 0.0390 1.0000 Uiso R . . . . .
H331 H 0.0153 -0.1479 0.0094 0.0462 1.0000 Uiso R . . . . .
H332 H 0.1482 -0.1135 0.0021 0.0462 1.0000 Uiso R . . . . .
H341 H 0.2160 -0.1491 -0.1919 0.0518 1.0000 Uiso R . . . . .
H351 H 0.5306 -0.1656 -0.1556 0.0665 1.0000 Uiso R . . . . .
H352 H 0.5008 -0.1304 -0.0659 0.0665 1.0000 Uiso R . . . . .
H361 H 0.5904 -0.1995 0.0358 0.0798 1.0000 Uiso R . . . . .
H362 H 0.6105 -0.1627 0.1184 0.0798 1.0000 Uiso R . . . . .
H371 H 0.2895 -0.2371 0.0595 0.0477 1.0000 Uiso R . . . . .
H372 H 0.1051 -0.2151 0.0948 0.0477 1.0000 Uiso R . . . . .
H381 H 0.3001 -0.2138 -0.1509 0.0512 1.0000 Uiso R . . . . .
H391 H -0.0076 -0.2015 -0.2579 0.0811 1.0000 Uiso R . . . . .
H401 H -0.1074 -0.2435 -0.0285 0.0825 1.0000 Uiso R . . . . .
H402 H -0.2377 -0.2361 -0.1746 0.0825 1.0000 Uiso R . . . . .
H431 H 0.3286 0.1712 -0.0545 0.0536 1.0000 Uiso R . . . . .
H441 H 0.2598 0.2177 -0.2311 0.0479 1.0000 Uiso R . . . . .
H461 H -0.3056 0.1927 -0.2221 0.0586 1.0000 Uiso R . . . . .
H471 H -0.2337 0.1453 -0.0488 0.0517 1.0000 Uiso R . . . . .
H531 H 0.7090 0.2565 -0.5518 0.0513 1.0000 Uiso R . . . . .
H541 H 0.7799 0.2094 -0.7222 0.0555 1.0000 Uiso R . . . . .
H561 H 0.2272 0.1745 -0.7123 0.0511 1.0000 Uiso R . . . . .
H571 H 0.1611 0.2199 -0.5407 0.0537 1.0000 Uiso R . . . . .
H1 H -0.1142 0.0924 0.2688 0.0500 1.0000 Uiso R . . . . .
H2 H 0.3951 -0.1934 0.2308 0.0500 1.0000 Uiso R . . . . .
H3 H -0.6346 0.0847 0.2105 0.0500 1.0000 Uiso R . . . . .
H4 H -0.1255 -0.1886 0.2908 0.0500 1.0000 Uiso R . . . . .
H5 H 0.0289 0.2517 -0.3560 0.0500 1.0000 Uiso R . . . . .
H6 H 0.4540 0.1443 -0.8476 0.0500 1.0000 Uiso R . . . . .

loop_
_atom_site_aniso_label
_atom_site_aniso_U_11
_atom_site_aniso_U_22
_atom_site_aniso_U_33
_atom_site_aniso_U_23
_atom_site_aniso_U_13
_atom_site_aniso_U_12
O1 0.0604(12) 0.0278(9) 0.0444(13) -0.0106(9) 0.0084(10) -0.0001(8)
O2 0.0520(11) 0.0260(9) 0.0358(11) 0.0043(8) 0.0049(8) 0.0063(7)
O21 0.0617(12) 0.0256(9) 0.0477(13) -0.0117(9) -0.0073(10) 0.0049(8)
O22 0.0557(11) 0.0296(9) 0.0407(12) 0.0024(8) -0.0014(9) -0.0050(8)
O41 0.0795(15) 0.0194(9) 0.0438(13) -0.0031(8) -0.0062(11) 0.0032(9)
O42 0.0833(16) 0.0256(9) 0.0370(13) 0.0042(8) 0.0116(11) 0.0006(10)
O43 0.0792(15) 0.0213(9) 0.0459(14) 0.0100(9) -0.0052(12) 0.0039(9)
O51 0.0805(15) 0.0164(8) 0.0519(14) 0.0016(8) 0.0155(12) 0.0036(9)
O52 0.0822(16) 0.0231(9) 0.0419(13) -0.0031(8) -0.0075(11) -0.0028(9)
O53 0.0834(16) 0.0271(10) 0.0423(13) -0.0084(9) 0.0096(11) 0.0037(10)
C1 0.0623(16) 0.0265(13) 0.0417(17) 0.0124(11) 0.0055(13) -0.0038(11)
C2 0.0563(15) 0.0241(11) 0.0332(14) 0.0015(10) 0.0015(11) 0.0000(10)
C3 0.0503(14) 0.0253(11) 0.0273(13) 0.0053(9) -0.0058(10) 0.0006(9)
C4 0.0378(11) 0.0226(10) 0.0356(14) -0.0004(9) -0.0067(10) 0.0002(8)
C5 0.0517(14) 0.0250(11) 0.0321(14) -0.0033(10) -0.0086(11) -0.0018(10)
C6 0.0729(19) 0.0191(11) 0.0389(16) -0.0076(10) -0.0009(14) -0.0039(11)
C7 0.0677(18) 0.0292(12) 0.0268(13) -0.0104(10) 0.0022(12) 0.0021(12)
C8 0.0492(13) 0.0217(10) 0.0286(13) -0.0009(9) 0.0058(10) 0.0008(9)
C9 0.0576(15) 0.0213(11) 0.0247(12) -0.0038(9) 0.0008(10) 0.0032(9)
C10 0.0710(19) 0.0254(12) 0.0408(16) 0.0006(11) 0.0035(14) -0.0076(12)
C11 0.0465(12) 0.0196(10) 0.0311(13) 0.0040(9) 0.0025(10) 0.0013(8)
C12 0.0483(13) 0.0237(11) 0.0385(15) -0.0049(10) -0.0014(11) 0.0012(9)
C13 0.0627(16) 0.0216(11) 0.0333(15) 0.0038(9) -0.0032(12) 0.0012(10)
C14 0.0632(17) 0.0217(11) 0.0366(15) 0.0069(10) -0.0027(12) -0.0007(10)
C15 0.071(2) 0.0337(15) 0.051(2) 0.0004(13) -0.0156(17) 0.0053(13)
C16 0.0461(15) 0.0528(18) 0.054(2) -0.0116(16) 0.0060(14) -0.0044(13)
C17 0.0721(19) 0.0161(11) 0.0460(18) -0.0029(10) 0.0009(15) 0.0040(11)
C18 0.0564(15) 0.0265(12) 0.0365(15) -0.0075(10) 0.0031(12) -0.0015(11)
C19 0.065(2) 0.054(2) 0.062(3) -0.0155(18) 0.0118(18) -0.0082(16)
C20 0.069(2) 0.092(4) 0.100(4) -0.053(3) 0.018(3) -0.004(2)
C21 0.0539(15) 0.0272(12) 0.0386(16) 0.0052(11) -0.0012(12) 0.0124(10)
C22 0.0581(16) 0.0274(12) 0.0341(14) 0.0008(11) -0.0009(12) 0.0039(11)
C23 0.0481(12) 0.0199(10) 0.0284(13) 0.0024(9) 0.0036(10) 0.0004(9)
C24 0.0509(13) 0.0224(11) 0.0281(13) -0.0027(9) 0.0035(10) 0.0037(9)
C25 0.0494(14) 0.0286(12) 0.0266(13) -0.0034(9) 0.0022(10) 0.0073(10)
C26 0.0692(19) 0.0264(13) 0.0492(19) -0.0120(12) -0.0029(15) 0.0059(12)
C27 0.078(2) 0.0212(12) 0.0361(16) -0.0040(10) -0.0099(14) 0.0075(12)
C28 0.0488(13) 0.0301(12) 0.0329(14) -0.0035(11) -0.0077(11) 0.0038(10)
C29 0.0512(14) 0.0205(10) 0.0332(14) 0.0006(9) -0.0035(11) 0.0033(9)
C30 0.0638(17) 0.0255(12) 0.0379(15) -0.0025(11) -0.0023(13) 0.0045(11)
C31 0.0509(14) 0.0195(10) 0.0379(15) 0.0072(10) -0.0056(11) -0.0041(9)
C32 0.0504(13) 0.0190(10) 0.0398(15) -0.0029(9) 0.0025(11) -0.0025(9)
C33 0.078(2) 0.0202(11) 0.0327(15) 0.0052(10) 0.0080(14) 0.0001(11)
C34 0.081(2) 0.0250(12) 0.0254(14) 0.0051(10) 0.0069(13) -0.0040(12)
C35 0.093(3) 0.0295(14) 0.0471(19) -0.0028(13) 0.0242(18) -0.0118(15)
C36 0.0441(15) 0.071(3) 0.063(2) -0.029(2) 0.0053(15) -0.0008(15)
C37 0.0738(19) 0.0180(11) 0.0374(16) 0.0000(10) -0.0007(13) 0.0006(11)
C38 0.0661(17) 0.0280(13) 0.0339(16) 0.0022(11) -0.0057(13) -0.0019(11)
C39 0.085(3) 0.050(2) 0.053(2) -0.0003(17) -0.011(2) -0.0015(18)
C40 0.060(2) 0.069(3) 0.076(3) -0.025(2) -0.011(2) -0.0028(18)
C41 0.0612(16) 0.0195(11) 0.0349(15) -0.0051(9) 0.0025(12) 0.0019(10)
C42 0.0630(15) 0.0147(9) 0.0352(14) -0.0001(8) 0.0064(12) 0.0010(9)
C43 0.0517(15) 0.0352(14) 0.0359(16) 0.0041(11) -0.0034(12) 0.0047(11)
C44 0.0480(14) 0.0289(13) 0.0403(16) 0.0058(11) -0.0005(12) -0.0016(10)
C45 0.0634(17) 0.0170(10) 0.0420(16) 0.0005(10) -0.0007(13) 0.0032(10)
C46 0.0535(16) 0.0369(15) 0.0462(18) 0.0020(13) -0.0044(13) 0.0037(11)
C47 0.0554(15) 0.0294(12) 0.0406(16) -0.0020(11) 0.0061(13) 0.0004(11)
C51 0.0655(17) 0.0189(10) 0.0366(15) 0.0091(10) 0.0013(13) -0.0012(10)
C52 0.0659(17) 0.0152(9) 0.0325(14) 0.0018(9) -0.0008(12) 0.0025(10)
C53 0.0501(14) 0.0212(11) 0.0545(19) 0.0050(11) -0.0063(13) -0.0022(9)
C54 0.0590(16) 0.0299(13) 0.0408(16) -0.0039(11) 0.0055(13) -0.0017(11)
C55 0.0638(16) 0.0173(10) 0.0395(15) -0.0002(10) 0.0033(12) 0.0014(10)
C56 0.0592(17) 0.0229(12) 0.054(2) -0.0027(12) 0.0013(14) -0.0037(11)
C57 0.0565(16) 0.0288(12) 0.0415(16) -0.0046(11) 0.0047(12) -0.0028(11)
N1 0.0638(15) 0.0224(10) 0.0387(14) -0.0014(9) 0.0034(11) -0.0060(9)
N2 0.0394(10) 0.0289(10) 0.0361(13) -0.0024(9) 0.0016(8) -0.0067(8)
N21 0.0537(13) 0.0287(11) 0.0383(13) -0.0048(9) -0.0061(10) 0.0083(9)
N22 0.0462(11) 0.0294(11) 0.0473(15) -0.0084(10) -0.0014(10) 0.0050(9)

loop_
_atom_type_symbol
_atom_type_scat_dispersion_real
_atom_type_scat_dispersion_imag
_atom_type_scat_Cromer_Mann_a1
_atom_type_scat_Cromer_Mann_b1
_atom_type_scat_Cromer_Mann_a2
_atom_type_scat_Cromer_Mann_b2
_atom_type_scat_Cromer_Mann_a3
_atom_type_scat_Cromer_Mann_b3
_atom_type_scat_Cromer_Mann_a4
_atom_type_scat_Cromer_Mann_b4
_atom_type_scat_Cromer_Mann_c
_atom_type_scat_source
C 0.0033 0.0016 2.3100 20.8439 1.0200 10.2075 1.5886 0.5687 0.8650 51.6512 0.2156 'International Tables Vol C 4.2.6.8 and 6.1.1.4'
H 0.0000 0.0000 0.4930 10.5109 0.3229 26.1257 0.1402 3.1424 0.0408 57.7998 0.0030 'International Tables Vol C 4.2.6.8 and 6.1.1.4'
O 0.0106 0.0060 3.0485 13.2771 2.2868 5.7011 1.5463 0.3239 0.8670 32.9089 0.2508 'International Tables Vol C 4.2.6.8 and 6.1.1.4'
N 0.0061 0.0033 12.2126 0.0057 3.1322 9.8933 2.0125 28.9975 1.1663 0.5826 -11.5290 'International Tables Vol C 4.2.6.8 and 6.1.1.4'

loop_
_geom_angle_atom_site_label_1
_geom_angle_site_symmetry_1
_geom_angle_atom_site_label_2
_geom_angle_site_symmetry_2
_geom_angle_atom_site_label_3
_geom_angle_site_symmetry_3
_geom_angle
_geom_angle_publ_flag
C8 . O1 . C10 . 116.4(2) yes
C11 . O2 . H3 . 112.4 no
C28 . O21 . C30 . 117.2(3) yes
C31 . O22 . H4 . 114.1 no
C45 . O43 . H5 . 113.8 no
C55 . O53 . H6 . 113.6 no
C2 . C1 . N1 . 124.0(3) yes
C2 . C1 . H11 . 118.5 no
N1 . C1 . H11 . 117.5 no
C1 . C2 . C3 . 119.3(3) yes
C1 . C2 . H21 . 121.4 no
C3 . C2 . H21 . 119.3 no
C2 . C3 . C4 . 119.6(3) yes
C2 . C3 . C11 . 119.2(3) yes
C4 . C3 . C11 . 121.2(2) yes
C3 . C4 . C5 . 116.5(3) yes
C3 . C4 . C9 . 124.5(2) yes
C5 . C4 . C9 . 119.0(3) yes
C4 . C5 . C6 . 118.2(3) yes
C4 . C5 . N1 . 123.4(3) yes
C6 . C5 . N1 . 118.3(3) yes
C5 . C6 . C7 . 122.3(3) yes
C5 . C6 . H61 . 118.9 no
C7 . C6 . H61 . 118.8 no
C6 . C7 . C8 . 119.2(3) yes
C6 . C7 . H71 . 120.5 no
C8 . C7 . H71 . 120.2 no
C7 . C8 . O1 . 113.9(2) yes
C7 . C8 . C9 . 120.3(3) yes
O1 . C8 . C9 . 125.7(2) yes
C4 . C9 . C8 . 120.6(2) yes
C4 . C9 . H91 . 119.9 no
C8 . C9 . H91 . 119.4 no
O1 . C10 . H101 . 109.6 no
O1 . C10 . H102 . 109.5 no
H101 . C10 . H102 . 109.5 no
O1 . C10 . H103 . 109.3 no
H101 . C10 . H103 . 109.5 no
H102 . C10 . H103 . 109.5 no
C3 . C11 . O2 . 111.3(2) yes
C3 . C11 . C12 . 108.5(2) yes
O2 . C11 . C12 . 110.2(2) yes
C3 . C11 . H111 . 109.2 no
O2 . C11 . H111 . 108.8 no
C12 . C11 . H111 . 108.8 no
C11 . C12 . C13 . 115.3(2) yes
C11 . C12 . N2 . 112.2(2) yes
C13 . C12 . N2 . 107.5(2) yes
C11 . C12 . H121 . 106.8 no
C13 . C12 . H121 . 107.0 no
N2 . C12 . H121 . 107.7 no
C12 . C13 . C14 . 107.0(2) yes
C12 . C13 . H131 . 109.2 no
C14 . C13 . H131 . 109.6 no
C12 . C13 . H132 . 110.7 no
C14 . C13 . H132 . 110.8 no
H131 . C13 . H132 . 109.5 no
C13 . C14 . C15 . 111.1(3) yes
C13 . C14 . C18 . 109.4(3) yes
C15 . C14 . C18 . 108.8(3) yes
C13 . C14 . H141 . 109.2 no
C15 . C14 . H141 . 109.3 no
C18 . C14 . H141 . 108.9 no
C14 . C15 . C16 . 106.7(3) yes
C14 . C15 . H151 . 110.1 no
C16 . C15 . H151 . 109.9 no
C14 . C15 . H152 . 110.1 no
C16 . C15 . H152 . 110.5 no
H151 . C15 . H152 . 109.5 no
C15 . C16 . N2 . 107.9(3) yes
C15 . C16 . H161 . 110.4 no
N2 . C16 . H161 . 109.4 no
C15 . C16 . H162 . 109.4 no
N2 . C16 . H162 . 110.2 no
H161 . C16 . H162 . 109.5 no
C18 . C17 . N2 . 109.0(2) yes
C18 . C17 . H171 . 110.8 no
N2 . C17 . H171 . 109.7 no
C18 . C17 . H172 . 108.3 no
N2 . C17 . H172 . 109.5 no
H171 . C17 . H172 . 109.5 no
C17 . C18 . C14 . 105.5(2) yes
C17 . C18 . C19 . 113.8(3) yes
C14 . C18 . C19 . 114.8(3) yes
C17 . C18 . H181 . 107.1 no
C14 . C18 . H181 . 108.2 no
C19 . C18 . H181 . 107.0 no
C18 . C19 . C20 . 130.5(5) yes
C18 . C19 . H191 . 114.7 no
C20 . C19 . H191 . 114.7 no
C19 . C20 . H201 . 119.5 no
C19 . C20 . H202 . 120.5 no
H201 . C20 . H202 . 120.0 no
C22 . C21 . N21 . 123.2(3) yes
C22 . C21 . H211 . 118.4 no
N21 . C21 . H211 . 118.4 no
C21 . C22 . C23 . 120.0(3) yes
C21 . C22 . H221 . 120.9 no
C23 . C22 . H221 . 119.0 no
C22 . C23 . C24 . 118.1(2) yes
C22 . C23 . C31 . 120.4(3) yes
C24 . C23 . C31 . 121.5(2) yes
C23 . C24 . C25 . 117.2(3) yes
C23 . C24 . C29 . 123.8(2) yes
C25 . C24 . C29 . 119.0(3) yes
C24 . C25 . C26 . 118.4(3) yes
C24 . C25 . N21 . 123.2(3) yes
C26 . C25 . N21 . 118.4(3) yes
C25 . C26 . C27 . 122.1(3) yes
C25 . C26 . H261 . 119.0 no
C27 . C26 . H261 . 118.8 no
C26 . C27 . C28 . 119.7(3) yes
C26 . C27 . H271 . 120.2 no
C28 . C27 . H271 . 120.0 no
C27 . C28 . O21 . 113.6(3) yes
C27 . C28 . C29 . 120.2(3) yes
O21 . C28 . C29 . 126.1(3) yes
C24 . C29 . C28 . 120.5(3) yes
C24 . C29 . H291 . 119.9 no
C28 . C29 . H291 . 119.6 no
O21 . C30 . H301 . 109.1 no
O21 . C30 . H302 . 109.8 no
H301 . C30 . H302 . 109.5 no
O21 . C30 . H303 . 109.5 no
H301 . C30 . H303 . 109.5 no
H302 . C30 . H303 . 109.5 no
C23 . C31 . O22 . 110.3(2) yes
C23 . C31 . C32 . 108.5(2) yes
O22 . C31 . C32 . 110.7(3) yes
C23 . C31 . H311 . 108.7 no
O22 . C31 . H311 . 109.4 no
C32 . C31 . H311 . 109.2 no
C31 . C32 . C33 . 115.4(3) yes
C31 . C32 . N22 . 111.6(2) yes
C33 . C32 . N22 . 107.2(2) yes
C31 . C32 . H321 . 107.9 no
C33 . C32 . H321 . 106.7 no
N22 . C32 . H321 . 107.7 no
C32 . C33 . C34 . 109.0(3) yes
C32 . C33 . H331 . 108.7 no
C34 . C33 . H331 . 107.4 no
C32 . C33 . H332 . 110.8 no
C34 . C33 . H332 . 111.4 no
H331 . C33 . H332 . 109.5 no
C33 . C34 . C35 . 110.2(3) yes
C33 . C34 . C38 . 109.7(2) yes
C35 . C34 . C38 . 107.0(3) yes
C33 . C34 . H341 . 110.4 no
C35 . C34 . H341 . 109.4 no
C38 . C34 . H341 . 110.0 no
C34 . C35 . C36 . 108.4(3) yes
C34 . C35 . H351 . 109.3 no
C36 . C35 . H351 . 110.1 no
C34 . C35 . H352 . 110.1 no
C36 . C35 . H352 . 109.4 no
H351 . C35 . H352 . 109.5 no
C35 . C36 . N22 . 108.9(3) yes
C35 . C36 . H361 . 109.4 no
N22 . C36 . H361 . 109.8 no
C35 . C36 . H362 . 109.7 no
N22 . C36 . H362 . 109.6 no
H361 . C36 . H362 . 109.5 no
C38 . C37 . N22 . 110.3(3) yes
C38 . C37 . H371 . 109.4 no
N22 . C37 . H371 . 109.5 no
C38 . C37 . H372 . 108.9 no
N22 . C37 . H372 . 109.2 no
H371 . C37 . H372 . 109.5 no
C37 . C38 . C34 . 106.1(3) yes
C37 . C38 . C39 . 114.0(3) yes
C34 . C38 . C39 . 115.3(3) yes
C37 . C38 . H381 . 107.1 no
C34 . C38 . H381 . 107.5 no
C39 . C38 . H381 . 106.3 no
C38 . C39 . C40 . 130.0(5) yes
C38 . C39 . H391 . 115.2 no
C40 . C39 . H391 . 114.8 no
C39 . C40 . H401 . 119.7 no
C39 . C40 . H402 . 120.3 no
H401 . C40 . H402 . 120.0 no
O41 . C41 . O42 . 127.0(3) yes
O41 . C41 . C42 . 116.1(3) yes
O42 . C41 . C42 . 116.8(3) yes
C41 . C42 . C43 . 119.9(3) yes
C41 . C42 . C47 . 118.9(3) yes
C43 . C42 . C47 . 121.2(3) yes
C42 . C43 . C44 . 119.6(3) yes
C42 . C43 . H431 . 119.7 no
C44 . C43 . H431 . 120.7 no
C43 . C44 . C45 . 117.8(3) yes
C43 . C44 . H441 . 122.0 no
C45 . C44 . H441 . 120.2 no
O43 . C45 . C44 . 121.3(3) yes
O43 . C45 . C46 . 114.8(3) yes
C44 . C45 . C46 . 123.9(3) yes
C45 . C46 . C47 . 117.3(3) yes
C45 . C46 . H461 . 120.6 no
C47 . C46 . H461 . 122.1 no
C46 . C47 . C42 . 120.1(3) yes
C46 . C47 . H471 . 120.8 no
C42 . C47 . H471 . 119.1 no
O51 . C51 . O52 . 127.6(3) yes
O51 . C51 . C52 . 116.4(3) yes
O52 . C51 . C52 . 115.8(3) yes
C51 . C52 . C53 . 119.0(3) yes
C51 . C52 . C57 . 120.0(3) yes
C53 . C52 . C57 . 120.9(3) yes
C52 . C53 . C54 . 120.1(3) yes
C52 . C53 . H531 . 119.2 no
C54 . C53 . H531 . 120.8 no
C53 . C54 . C55 . 118.4(3) yes
C53 . C54 . H541 . 121.8 no
C55 . C54 . H541 . 119.8 no
O53 . C55 . C54 . 116.4(3) yes
O53 . C55 . C56 . 122.0(3) yes
C54 . C55 . C56 . 121.5(3) yes
C55 . C56 . C57 . 119.7(3) yes
C55 . C56 . H561 . 119.7 no
C57 . C56 . H561 . 120.6 no
C56 . C57 . C52 . 119.4(3) yes
C56 . C57 . H571 . 120.8 no
C52 . C57 . H571 . 119.7 no
C5 . N1 . C1 . 117.1(3) yes
C17 . N2 . C12 . 111.3(2) yes
C17 . N2 . C16 . 109.4(3) yes
C12 . N2 . C16 . 109.6(3) yes
C17 . N2 . H1 . 123.8 no
C12 . N2 . H1 . 102.3 no
C16 . N2 . H1 . 99.4 no
C25 . N21 . C21 . 118.2(3) yes
C32 . N22 . C37 . 110.6(2) yes
C32 . N22 . C36 . 108.5(3) yes
C37 . N22 . C36 . 110.0(3) yes
C32 . N22 . H2 . 104.5 no
C37 . N22 . H2 . 116.9 no
C36 . N22 . H2 . 105.7 no

loop_
_geom_bond_atom_site_label_1
_geom_bond_site_symmetry_1
_geom_bond_atom_site_label_2
_geom_bond_site_symmetry_2
_geom_bond_distance
_geom_bond_publ_flag
O1 . C8 . 1.356(4) yes
O1 . C10 . 1.438(4) yes
O2 . C11 . 1.412(3) yes
O2 . H3 . 0.953 no
O21 . C28 . 1.348(4) yes
O21 . C30 . 1.419(3) yes
O22 . C31 . 1.398(4) yes
O22 . H4 . 0.953 no
O41 . C41 . 1.261(4) yes
O42 . C41 . 1.231(4) yes
O43 . C45 . 1.394(3) yes
O43 . H5 . 0.954 no
O51 . C51 . 1.250(4) yes
O52 . C51 . 1.245(4) yes
O53 . C55 . 1.381(3) yes
O53 . H6 . 0.957 no
C1 . C2 . 1.424(4) yes
C1 . N1 . 1.320(4) yes
C1 . H11 . 0.950 no
C2 . C3 . 1.362(4) yes
C2 . H21 . 0.950 no
C3 . C4 . 1.427(4) yes
C3 . C11 . 1.537(4) yes
C4 . C5 . 1.436(3) yes
C4 . C9 . 1.410(4) yes
C5 . C6 . 1.417(4) yes
C5 . N1 . 1.372(4) yes
C6 . C7 . 1.349(5) yes
C6 . H61 . 0.950 no
C7 . C8 . 1.435(4) yes
C7 . H71 . 0.950 no
C8 . C9 . 1.378(4) yes
C9 . H91 . 0.950 no
C10 . H101 . 0.950 no
C10 . H102 . 0.950 no
C10 . H103 . 0.950 no
C11 . C12 . 1.537(4) yes
C11 . H111 . 0.950 no
C12 . C13 . 1.544(4) yes
C12 . N2 . 1.508(3) yes
C12 . H121 . 0.950 no
C13 . C14 . 1.518(4) yes
C13 . H131 . 0.950 no
C13 . H132 . 0.950 no
C14 . C15 . 1.481(5) yes
C14 . C18 . 1.571(4) yes
C14 . H141 . 0.950 no
C15 . C16 . 1.594(6) yes
C15 . H151 . 0.950 no
C15 . H152 . 0.950 no
C16 . N2 . 1.450(5) yes
C16 . H161 . 0.950 no
C16 . H162 . 0.950 no
C17 . C18 . 1.543(5) yes
C17 . N2 . 1.512(4) yes
C17 . H171 . 0.950 no
C17 . H172 . 0.950 no
C18 . C19 . 1.468(5) yes
C18 . H181 . 0.950 no
C19 . C20 . 1.275(8) yes
C19 . H191 . 0.950 no
C20 . H201 . 0.950 no
C20 . H202 . 0.950 no
C21 . C22 . 1.429(4) yes
C21 . N21 . 1.313(4) yes
C21 . H211 . 0.950 no
C22 . C23 . 1.367(4) yes
C22 . H221 . 0.950 no
C23 . C24 . 1.428(4) yes
C23 . C31 . 1.546(4) yes
C24 . C25 . 1.439(3) yes
C24 . C29 . 1.429(4) yes
C25 . C26 . 1.400(4) yes
C25 . N21 . 1.347(4) yes
C26 . C27 . 1.371(5) yes
C26 . H261 . 0.950 no
C27 . C28 . 1.428(4) yes
C27 . H271 . 0.950 no
C28 . C29 . 1.371(4) yes
C29 . H291 . 0.950 no
C30 . H301 . 0.950 no
C30 . H302 . 0.950 no
C30 . H303 . 0.950 no
C31 . C32 . 1.525(4) yes
C31 . H311 . 0.950 no
C32 . C33 . 1.548(4) yes
C32 . N22 . 1.519(3) yes
C32 . H321 . 0.950 no
C33 . C34 . 1.525(4) yes
C33 . H331 . 0.950 no
C33 . H332 . 0.950 no
C34 . C35 . 1.499(6) yes
C34 . C38 . 1.562(4) yes
C34 . H341 . 0.950 no
C35 . C36 . 1.566(7) yes
C35 . H351 . 0.950 no
C35 . H352 . 0.950 no
C36 . N22 . 1.475(5) yes
C36 . H361 . 0.950 no
C36 . H362 . 0.950 no
C37 . C38 . 1.538(5) yes
C37 . N22 . 1.498(4) yes
C37 . H371 . 0.950 no
C37 . H372 . 0.950 no
C38 . C39 . 1.461(6) yes
C38 . H381 . 0.950 no
C39 . C40 . 1.316(7) yes
C39 . H391 . 0.950 no
C40 . H401 . 0.950 no
C40 . H402 . 0.950 no
C41 . C42 . 1.558(4) yes
C42 . C43 . 1.388(4) yes
C42 . C47 . 1.341(5) yes
C43 . C44 . 1.420(4) yes
C43 . H431 . 0.950 no
C44 . C45 . 1.339(5) yes
C44 . H441 . 0.950 no
C45 . C46 . 1.379(5) yes
C46 . C47 . 1.424(5) yes
C46 . H461 . 0.950 no
C47 . H471 . 0.950 no
C51 . C52 . 1.562(4) yes
C52 . C53 . 1.357(5) yes
C52 . C57 . 1.394(4) yes
C53 . C54 . 1.424(5) yes
C53 . H531 . 0.950 no
C54 . C55 . 1.380(4) yes
C54 . H541 . 0.950 no
C55 . C56 . 1.374(5) yes
C56 . C57 . 1.396(4) yes
C56 . H561 . 0.950 no
C57 . H571 . 0.950 no
N2 . H1 . 0.971 no
N22 . H2 . 0.965 no

loop_
_geom_hbond_atom_site_label_D
_geom_hbond_site_symmetry_D
_geom_hbond_atom_site_label_H
_geom_hbond_site_symmetry_H
_geom_hbond_atom_site_label_A
_geom_hbond_site_symmetry_A
_geom_hbond_angle_DHA
_geom_hbond_distance_DH
_geom_hbond_distance_HA
_geom_hbond_distance_DA
_geom_hbond_publ_flag
N2 . H1 . O42 . 179 0.97 1.69 2.661(2) yes
N22 . H2 . O52 2_645 179 0.96 1.68 2.643(2) yes
O2 . H3 . O41 1_455 180 0.95 1.69 2.642(2) yes
O22 . H4 . O51 2_545 180 0.95 1.70 2.657(2) yes
O43 . H5 . O51 . 180 0.95 1.66 2.618(2) yes
O53 . H6 . O41 1_554 180 0.96 1.66 2.619(2) yes
